data_4508677
loop_
_publ_author_name
'Zhang, Xuanjun'
'Zhou, Xiao-Ping'
'Li, Dan'

_publ_section_title
;
 Anion-Directed Assembly of Macrocycle and Helix
;
_journal_issue 6
_journal_name_full 'Crystal Growth &amp; Design'
_journal_page_first 1440
_journal_paper_doi 10.1021/cg060076s
_journal_volume 6
_journal_year 2006
_chemical_formula_sum 'C28 H36 Cd Cl2 N8 O2 S2'
_chemical_formula_weight 764.07
_chemical_name_systematic
; 
 ? 
;
_space_group_IT_number 12
_symmetry_space_group_name_Hall '-C 2y'
_symmetry_space_group_name_H-M 'C 1 2/m 1'
_atom_sites_solution_hydrogens geom
_atom_sites_solution_primary direct
_atom_sites_solution_secondary difmap
_audit_creation_method SHELXL-97
_cell_angle_alpha 90.00
_cell_angle_beta 105.951(7)
_cell_angle_gamma 90.00
_cell_formula_units_Z 2
_cell_length_a 9.428(4)
_cell_length_b 22.396(9)
_cell_length_c 7.908(3)
_cell_measurement_temperature 293(2)
_cell_volume 1605.5(11)
_computing_structure_refinement 'SHELXL-97 (Sheldrick, 1997)'
_computing_structure_solution 'SHELXS-97 (Sheldrick, 1990)'
_diffrn_ambient_temperature 293(2)
_diffrn_measured_fraction_theta_full 0.982
_diffrn_measured_fraction_theta_max 0.982
_diffrn_radiation_monochromator graphite
_diffrn_radiation_source 'fine-focus sealed tube'
_diffrn_radiation_type MoK\a
_diffrn_radiation_wavelength 0.71073
_diffrn_reflns_av_R_equivalents 0.0201
_diffrn_reflns_av_sigmaI/netI 0.0304
_diffrn_reflns_limit_h_max 11
_diffrn_reflns_limit_h_min -11
_diffrn_reflns_limit_k_max 28
_diffrn_reflns_limit_k_min -14
_diffrn_reflns_limit_l_max 10
_diffrn_reflns_limit_l_min -10
_diffrn_reflns_number 4842
_diffrn_reflns_theta_full 27.47
_diffrn_reflns_theta_max 27.47
_diffrn_reflns_theta_min 1.82
_exptl_absorpt_coefficient_mu 1.017
_exptl_crystal_density_diffrn 1.581
_exptl_crystal_density_method 'not measured'
_exptl_crystal_F_000 780
_exptl_crystal_size_max 0.80
_exptl_crystal_size_mid 0.65
_exptl_crystal_size_min 0.60
_refine_diff_density_max 0.840
_refine_diff_density_min -0.829
_refine_diff_density_rms 0.152
_refine_ls_extinction_method none
_refine_ls_goodness_of_fit_ref 1.171
_refine_ls_hydrogen_treatment mixed
_refine_ls_matrix_type full
_refine_ls_number_parameters 111
_refine_ls_number_reflns 1861
_refine_ls_number_restraints 0
_refine_ls_restrained_S_all 1.171
_refine_ls_R_factor_all 0.0395
_refine_ls_R_factor_gt 0.0340
_refine_ls_shift/su_max 0.000
_refine_ls_shift/su_mean 0.000
_refine_ls_structure_factor_coef Fsqd
_refine_ls_weighting_details 'calc w=1/[\s^2^(Fo^2^)+(0.0666P)^2^+0.0000P] where P=(Fo^2^+2Fc^2^)/3'
_refine_ls_weighting_scheme calc
_refine_ls_wR_factor_gt 0.0915
_refine_ls_wR_factor_ref 0.1056
_reflns_number_gt 1715
_reflns_number_total 1861
_reflns_threshold_expression >2sigma(I)
_cod_data_source_file cg060076ssup3.cif
_cod_data_source_block 0713am
_cod_original_cell_volume 1605.5(12)
_cod_database_code 4508677

loop_
_symmetry_equiv_pos_as_xyz
'x, y, z'
'-x, y, -z'
'x+1/2, y+1/2, z'
'-x+1/2, y+1/2, -z'
'-x, -y, -z'
'x, -y, z'
'-x+1/2, -y+1/2, -z'
'x+1/2, -y+1/2, z'

loop_
_atom_site_label
_atom_site_type_symbol
_atom_site_fract_x
_atom_site_fract_y
_atom_site_fract_z
_atom_site_U_iso_or_equiv
_atom_site_adp_type
_atom_site_occupancy
_atom_site_symmetry_multiplicity
_atom_site_calc_flag
_atom_site_refinement_flags
Cd1 Cd 1.0000 1.0000 0.5000 0.02777(16) Uani 1 4 d S
Cl1 Cl 0.84181(11) 1.0000 0.17362(12) 0.0359(2) Uani 1 2 d S
N1 N 0.8551(2) 0.92098(10) 0.5721(3) 0.0332(5) Uani 1 1 d .
N2 N 0.6146(3) 0.87893(12) 0.9822(4) 0.0399(6) Uani 1 1 d .
S1 S 0.5000 0.77157(5) 1.0000 0.0461(3) Uani 1 2 d S
C1 C 0.7899(4) 0.88205(14) 0.4469(4) 0.0424(7) Uani 1 1 d .
H1 H 0.7974 0.8882 0.3334 0.051 Uiso 1 1 calc R
C2 C 0.7126(4) 0.83362(15) 0.4776(4) 0.0487(8) Uani 1 1 d .
H2 H 0.6690 0.8075 0.3868 0.058 Uiso 1 1 calc R
C3 C 0.7002(4) 0.82393(14) 0.6456(4) 0.0436(7) Uani 1 1 d .
H3 H 0.6482 0.7911 0.6690 0.052 Uiso 1 1 calc R
C4 C 0.7654(3) 0.86323(12) 0.7778(3) 0.0306(5) Uani 1 1 d .
C5 C 0.8418(3) 0.91080(12) 0.7346(3) 0.0308(5) Uani 1 1 d .
H5 H 0.8868 0.9374 0.8233 0.037 Uiso 1 1 calc R
C6 C 0.7529(3) 0.85593(14) 0.9621(4) 0.0359(6) Uani 1 1 d .
H6A H 0.7609 0.8139 0.9930 0.043 Uiso 1 1 calc R
H6B H 0.8340 0.8767 1.0428 0.043 Uiso 1 1 calc R
C7 C 0.5000 0.84650(16) 1.0000 0.0292(7) Uani 1 2 d S
O1 O 0.4910(6) 0.0000 0.8153(9) 0.1035(19) Uani 1 2 d S
H1A H 0.4091 0.0119 0.8167 0.155 Uiso 0.50 1 calc PR
C8 C 0.5017(17) 0.0000 0.640(2) 0.301(12) Uani 1 2 d S
H8A H 0.5753 -0.0283 0.6296 0.452 Uiso 0.50 1 calc PR
H8B H 0.5290 0.0391 0.6108 0.452 Uiso 0.50 1 calc PR
H8C H 0.4082 -0.0109 0.5617 0.452 Uiso 0.50 1 calc PR
H1N H 0.605(4) 0.9137(16) 0.972(4) 0.043(9) Uiso 1 1 d .

loop_
_atom_site_aniso_label
_atom_site_aniso_U_11
_atom_site_aniso_U_22
_atom_site_aniso_U_33
_atom_site_aniso_U_23
_atom_site_aniso_U_13
_atom_site_aniso_U_12
Cd1 0.0317(2) 0.0289(2) 0.0257(2) 0.000 0.01295(15) 0.000
Cl1 0.0391(5) 0.0359(5) 0.0312(5) 0.000 0.0074(4) 0.000
N1 0.0369(12) 0.0338(12) 0.0327(11) -0.0008(9) 0.0162(9) -0.0048(10)
N2 0.0507(16) 0.0271(13) 0.0535(15) -0.0010(11) 0.0339(12) -0.0023(11)
S1 0.0430(6) 0.0247(5) 0.0761(8) 0.000 0.0255(5) 0.000
C1 0.0540(19) 0.0452(18) 0.0304(14) -0.0041(12) 0.0156(13) -0.0079(14)
C2 0.064(2) 0.0438(18) 0.0398(16) -0.0128(13) 0.0172(15) -0.0187(16)
C3 0.0540(19) 0.0376(16) 0.0436(16) -0.0056(12) 0.0205(14) -0.0150(14)
C4 0.0289(13) 0.0335(14) 0.0327(13) 0.0000(10) 0.0142(10) 0.0017(10)
C5 0.0306(13) 0.0337(14) 0.0311(13) -0.0014(11) 0.0134(10) -0.0022(10)
C6 0.0383(15) 0.0390(16) 0.0360(14) 0.0000(12) 0.0195(12) -0.0032(12)
C7 0.0378(19) 0.0276(18) 0.0271(16) 0.000 0.0171(15) 0.000
O1 0.059(3) 0.056(3) 0.176(6) 0.000 0.000(3) 0.000
C8 0.107(12) 0.58(3) 0.204(17) 0.000 0.018(12) 0.000

loop_
_atom_type_symbol
_atom_type_description
_atom_type_scat_dispersion_real
_atom_type_scat_dispersion_imag
_atom_type_scat_source
C C 0.0033 0.0016 'International Tables Vol C Tables 4.2.6.8 and 6.1.1.4'
H H 0.0000 0.0000 'International Tables Vol C Tables 4.2.6.8 and 6.1.1.4'
N N 0.0061 0.0033 'International Tables Vol C Tables 4.2.6.8 and 6.1.1.4'
O O 0.0106 0.0060 'International Tables Vol C Tables 4.2.6.8 and 6.1.1.4'
S S 0.1246 0.1234 'International Tables Vol C Tables 4.2.6.8 and 6.1.1.4'
Cl Cl 0.1484 0.1585 'International Tables Vol C Tables 4.2.6.8 and 6.1.1.4'
Cd Cd -0.8075 1.2024 'International Tables Vol C Tables 4.2.6.8 and 6.1.1.4'

loop_
_geom_angle_atom_site_label_1
_geom_angle_atom_site_label_2
_geom_angle_atom_site_label_3
_geom_angle
_geom_angle_site_symmetry_1
_geom_angle_site_symmetry_3
N1 Cd1 N1 95.12(11) 5_776 2_756
N1 Cd1 N1 180.0 5_776 .
N1 Cd1 N1 84.88(11) 2_756 .
N1 Cd1 N1 84.88(11) 5_776 6_575
N1 Cd1 N1 180.000(1) 2_756 6_575
N1 Cd1 N1 95.12(11) . 6_575
N1 Cd1 Cl1 91.56(6) 5_776 5_776
N1 Cd1 Cl1 91.56(6) 2_756 5_776
N1 Cd1 Cl1 88.44(6) . 5_776
N1 Cd1 Cl1 88.44(6) 6_575 5_776
N1 Cd1 Cl1 88.44(6) 5_776 .
N1 Cd1 Cl1 88.44(6) 2_756 .
N1 Cd1 Cl1 91.56(6) . .
N1 Cd1 Cl1 91.56(6) 6_575 .
Cl1 Cd1 Cl1 180.0 5_776 .
C1 N1 C5 116.9(2) . .
C1 N1 Cd1 118.82(18) . .
C5 N1 Cd1 124.16(17) . .
C7 N2 C6 126.4(3) . .
C7 N2 H1N 118(3) . .
C6 N2 H1N 115(3) . .
N1 C1 C2 123.1(3) . .
N1 C1 H1 118.4 . .
C2 C1 H1 118.4 . .
C1 C2 C3 119.1(3) . .
C1 C2 H2 120.5 . .
C3 C2 H2 120.5 . .
C4 C3 C2 119.5(3) . .
C4 C3 H3 120.3 . .
C2 C3 H3 120.3 . .
C3 C4 C5 117.4(3) . .
C3 C4 C6 122.0(3) . .
C5 C4 C6 120.6(2) . .
N1 C5 C4 124.0(2) . .
N1 C5 H5 118.0 . .
C4 C5 H5 118.0 . .
N2 C6 C4 112.3(2) . .
N2 C6 H6A 109.1 . .
C4 C6 H6A 109.1 . .
N2 C6 H6B 109.1 . .
C4 C6 H6B 109.1 . .
H6A C6 H6B 107.9 . .
N2 C7 N2 114.4(4) . 2_657
N2 C7 S1 122.79(18) . .
N2 C7 S1 122.79(18) 2_657 .
C8 O1 H1A 109.5 . .
O1 C8 H8A 109.5 . .
O1 C8 H8B 109.5 . .
H8A C8 H8B 109.5 . .
O1 C8 H8C 109.5 . .
H8A C8 H8C 109.5 . .
H8B C8 H8C 109.5 . .

loop_
_geom_bond_atom_site_label_1
_geom_bond_atom_site_label_2
_geom_bond_distance
_geom_bond_site_symmetry_2
Cd1 N1 2.398(2) 5_776
Cd1 N1 2.398(2) 2_756
Cd1 N1 2.398(2) .
Cd1 N1 2.398(2) 6_575
Cd1 Cl1 2.6021(13) 5_776
Cd1 Cl1 2.6021(13) .
N1 C1 1.336(4) .
N1 C5 1.344(3) .
N2 C7 1.341(3) .
N2 C6 1.450(4) .
N2 H1N 0.79(4) .
S1 C7 1.678(4) .
C1 C2 1.365(4) .
C1 H1 0.9300 .
C2 C3 1.382(4) .
C2 H2 0.9300 .
C3 C4 1.376(4) .
C3 H3 0.9300 .
C4 C5 1.381(4) .
C4 C6 1.503(3) .
C5 H5 0.9300 .
C6 H6A 0.9700 .
C6 H6B 0.9700 .
C7 N2 1.341(3) 2_657
O1 C8 1.416(12) .
O1 H1A 0.8200 .
C8 H8A 0.9600 .
C8 H8B 0.9600 .
C8 H8C 0.9600 .

loop_
_geom_torsion_atom_site_label_1
_geom_torsion_atom_site_label_2
_geom_torsion_atom_site_label_3
_geom_torsion_atom_site_label_4
_geom_torsion
_geom_torsion_site_symmetry_1
_geom_torsion_site_symmetry_4
N1 Cd1 N1 C1 43(100) 5_776 .
N1 Cd1 N1 C1 -59.8(2) 2_756 .
N1 Cd1 N1 C1 120.2(2) 6_575 .
Cl1 Cd1 N1 C1 -151.6(2) 5_776 .
Cl1 Cd1 N1 C1 28.4(2) . .
N1 Cd1 N1 C5 -141(100) 5_776 .
N1 Cd1 N1 C5 116.0(2) 2_756 .
N1 Cd1 N1 C5 -64.0(2) 6_575 .
Cl1 Cd1 N1 C5 24.3(2) 5_776 .
Cl1 Cd1 N1 C5 -155.7(2) . .
C5 N1 C1 C2 -0.2(5) . .
Cd1 N1 C1 C2 176.0(3) . .
N1 C1 C2 C3 0.2(6) . .
C1 C2 C3 C4 0.2(5) . .
C2 C3 C4 C5 -0.4(5) . .
C2 C3 C4 C6 178.6(3) . .
C1 N1 C5 C4 -0.2(4) . .
Cd1 N1 C5 C4 -176.07(19) . .
C3 C4 C5 N1 0.5(4) . .
C6 C4 C5 N1 -178.6(3) . .
C7 N2 C6 C4 106.8(3) . .
C3 C4 C6 N2 -81.4(4) . .
C5 C4 C6 N2 97.6(3) . .
C6 N2 C7 N2 179.5(3) . 2_657
C6 N2 C7 S1 -0.5(3) . .
